data_4341882
loop_
_publ_author_name
'Zhang, Xiao-Peng'
'Chang, Victoria Y.'
'Liu, Jian'
'Yang, Xiao-Liang'
'Huang, Wei'
'Li, Yizhi'
'Li, Cheng-Hui'
'Muller, Gilles'
'You, Xiao-Zeng'

_publ_section_title
;
 Potential Switchable Circularly Polarized Luminescence from Chiral
 Cyclometalated Platinum(II) Complexes.
;
_journal_issue 1
_journal_name_full 'Inorganic chemistry'
_journal_page_first 143
_journal_page_last 152
_journal_paper_doi 10.1021/ic5019136
_journal_volume 54
_journal_year 2015
_chemical_absolute_configuration unk
_chemical_formula_sum 'C32 H35 Cl N3 O2.5 Pt'
_chemical_formula_weight 732.17
_chemical_name_systematic
; 
 ? 
;
_space_group_IT_number 4
_symmetry_cell_setting monoclinic
_symmetry_space_group_name_Hall 'P 2yb'
_symmetry_space_group_name_H-M 'P 1 21 1'
_atom_sites_solution_hydrogens geom
_atom_sites_solution_primary direct
_atom_sites_solution_secondary difmap
_audit_creation_method SHELXL-97
_cell_angle_alpha 90.00
_cell_angle_beta 98.997(8)
_cell_angle_gamma 90.00
_cell_formula_units_Z 4
_cell_length_a 7.321(4)
_cell_length_b 27.917(13)
_cell_length_c 14.261(8)
_cell_measurement_reflns_used 3817
_cell_measurement_temperature 296(2)
_cell_measurement_theta_max 27.4635
_cell_measurement_theta_min 2.6235
_cell_volume 2879(3)
_computing_cell_refinement SMART
_computing_data_collection SMART,(Bruker,2000)
_computing_data_reduction SAINT(Bruker,2000)
_computing_molecular_graphics SHELXTL
_computing_publication_material SHELXTL
_computing_structure_refinement SHELXTL
_computing_structure_solution 'SHELXTL(Bruker,2000) '
_diffrn_ambient_temperature 296(2)
_diffrn_measured_fraction_theta_full 0.989
_diffrn_measured_fraction_theta_max 0.989
_diffrn_measurement_device_type 'Bruker Smart Aepex CCD'
_diffrn_measurement_method 'phi and omega scans'
_diffrn_radiation_monochromator graphite
_diffrn_radiation_source 'fine-focus sealed tube'
_diffrn_radiation_type MoK\a
_diffrn_radiation_wavelength 0.71073
_diffrn_reflns_av_R_equivalents 0.1269
_diffrn_reflns_av_sigmaI/netI 0.2022
_diffrn_reflns_limit_h_max 8
_diffrn_reflns_limit_h_min -8
_diffrn_reflns_limit_k_max 33
_diffrn_reflns_limit_k_min -30
_diffrn_reflns_limit_l_max 16
_diffrn_reflns_limit_l_min -16
_diffrn_reflns_number 20390
_diffrn_reflns_theta_full 25.00
_diffrn_reflns_theta_max 25.00
_diffrn_reflns_theta_min 1.46
_exptl_absorpt_coefficient_mu 5.003
_exptl_absorpt_correction_T_max 0.8250
_exptl_absorpt_correction_T_min 0.4344
_exptl_absorpt_correction_type multi-scan
_exptl_absorpt_process_details SADABS,Bruker,2000
_exptl_crystal_colour yellow
_exptl_crystal_density_diffrn 1.689
_exptl_crystal_density_method 'not measured'
_exptl_crystal_description needle
_exptl_crystal_F_000 1452
_exptl_crystal_size_max 0.20
_exptl_crystal_size_mid 0.08
_exptl_crystal_size_min 0.04
_refine_diff_density_max 3.658
_refine_diff_density_min -3.440
_refine_diff_density_rms 0.357
_refine_ls_abs_structure_details 'Flack H D (1983), Acta Cryst. A39, 876-881'
_refine_ls_abs_structure_Flack -0.04(4)
_refine_ls_extinction_method none
_refine_ls_goodness_of_fit_ref 1.301
_refine_ls_hydrogen_treatment constr
_refine_ls_matrix_type full
_refine_ls_number_parameters 594
_refine_ls_number_reflns 9518
_refine_ls_number_restraints 469
_refine_ls_restrained_S_all 1.271
_refine_ls_R_factor_all 0.2327
_refine_ls_R_factor_gt 0.2044
_refine_ls_shift/su_max 0.000
_refine_ls_shift/su_mean 0.000
_refine_ls_structure_factor_coef Fsqd
_refine_ls_weighting_details 'calc w=1/[\s^2^(Fo^2^)+(0.2000P)^2^+0.0000P] where P=(Fo^2^+2Fc^2^)/3'
_refine_ls_weighting_scheme calc
_refine_ls_wR_factor_gt 0.3718
_refine_ls_wR_factor_ref 0.3894
_reflns_number_gt 6587
_reflns_number_total 9518
_reflns_threshold_expression >2sigma(I)
_cod_data_source_file ic5019136_si_004.cif
_cod_data_source_block 22
_cod_depositor_comments
;
The following automatic conversions were performed:

'_symmetry_cell_setting' value 'Monoclinic' changed to 'monoclinic'
according to
/home/saulius/struct/COD-crude-data--automatic-downloads/rss-feeds/ACS/lib/dictionaries/cif_core.dic
dictionary named 'cif_core.dic' version 2.4.2 from 2011-04-26.

Automatic conversion script
Id: cif_fix_values 2935 2014-11-11 08:27:57Z andrius 

 Adding full bibliography for 4341879--4341883.cif.
;
_cod_original_cell_volume 2879(2)
_cod_original_sg_symbol_H-M 'P2(1)   '
_cod_database_code 4341882

loop_
_symmetry_equiv_pos_as_xyz
'x, y, z'
'-x, y+1/2, -z'

loop_
_atom_site_label
_atom_site_type_symbol
_atom_site_fract_x
_atom_site_fract_y
_atom_site_fract_z
_atom_site_U_iso_or_equiv
_atom_site_adp_type
_atom_site_occupancy
_atom_site_symmetry_multiplicity
_atom_site_calc_flag
_atom_site_refinement_flags
C1 C 0.018(3) 1.0931(5) 0.8044(16) 0.036(5) Uani 1 1 d GU
C5 C -0.021(3) 1.1279(7) 0.8683(13) 0.043(5) Uani 1 1 d GU
H5 H -0.0333 1.1193 0.9300 0.052 Uiso 1 1 calc R
C6 C -0.041(3) 1.1755(6) 0.8399(15) 0.046(5) Uani 1 1 d GU
H6 H -0.0672 1.1987 0.8827 0.055 Uiso 1 1 calc R
C7 C -0.023(3) 1.1883(5) 0.7477(17) 0.043(5) Uani 1 1 d GU
H7 H -0.0365 1.2201 0.7287 0.052 Uiso 1 1 calc R
C8 C 0.016(3) 1.1536(7) 0.6838(13) 0.040(5) Uani 1 1 d GU
H8 H 0.0282 1.1621 0.6221 0.048 Uiso 1 1 calc R
C9 C 0.036(3) 1.1060(6) 0.7122(15) 0.038(4) Uani 1 1 d GU
C2 C -0.010(4) 1.0189(14) 0.947(2) 0.029(5) Uani 1 1 d U
C4 C 0.467(4) 0.0783(15) 0.943(3) 0.034(5) Uani 1 1 d U
N1 N 0.070(3) 1.0247(7) 0.6913(11) 0.038(4) Uani 1 1 d GU
C10 C 0.072(3) 1.0687(6) 0.6461(15) 0.038(4) Uani 1 1 d GU
C11 C 0.103(3) 1.0710(6) 0.5526(15) 0.044(5) Uani 1 1 d GU
H11 H 0.1047 1.1005 0.5224 0.052 Uiso 1 1 calc R
C12 C 0.133(3) 1.0292(8) 0.5043(11) 0.047(5) Uani 1 1 d GU
H12 H 0.1545 1.0307 0.4417 0.056 Uiso 1 1 calc R
C13 C 0.132(3) 0.9851(7) 0.5495(15) 0.045(5) Uani 1 1 d GU
H13 H 0.1515 0.9572 0.5171 0.054 Uiso 1 1 calc R
C14 C 0.100(3) 0.9829(6) 0.6430(15) 0.042(4) Uani 1 1 d GU
C20 C 0.153(6) 0.8057(13) 0.697(3) 0.052(5) Uani 1 1 d U
H20A H 0.0506 0.7954 0.6500 0.062 Uiso 1 1 calc R
H20B H 0.2653 0.8046 0.6687 0.062 Uiso 1 1 calc R
N2 N 0.069(4) 0.9481(10) 0.790(2) 0.040(4) Uani 1 1 d U
C15 C 0.101(5) 0.9422(12) 0.698(3) 0.041(4) Uani 1 1 d U
C16 C 0.118(5) 0.8951(12) 0.667(3) 0.045(5) Uani 1 1 d U
H16 H 0.1289 0.8891 0.6040 0.054 Uiso 1 1 calc R
C17 C 0.119(5) 0.8570(13) 0.731(3) 0.049(4) Uani 1 1 d U
C18 C 0.107(5) 0.8661(13) 0.822(3) 0.046(4) Uani 1 1 d U
C19 C 0.071(5) 0.9094(13) 0.850(3) 0.044(5) Uani 1 1 d U
H19 H 0.0453 0.9140 0.9108 0.053 Uiso 1 1 calc R
C21 C 0.172(6) 0.7736(14) 0.781(3) 0.054(4) Uani 1 1 d U
H21 H 0.2063 0.7406 0.7691 0.064 Uiso 1 1 calc R
C22 C 0.287(6) 0.7968(14) 0.871(3) 0.052(5) Uani 1 1 d U
H22A H 0.3267 0.7743 0.9215 0.063 Uiso 1 1 calc R
H22B H 0.3896 0.8162 0.8568 0.063 Uiso 1 1 calc R
C23 C 0.125(5) 0.8244(13) 0.883(3) 0.049(4) Uani 1 1 d U
H23 H 0.1144 0.8313 0.9497 0.059 Uiso 1 1 calc R
C24 C 0.007(6) 0.7784(15) 0.839(3) 0.054(4) Uani 1 1 d U
C25 C -0.184(5) 0.7910(14) 0.776(3) 0.055(5) Uani 1 1 d U
H25A H -0.2543 0.7621 0.7608 0.082 Uiso 1 1 calc R
H25B H -0.1621 0.8060 0.7180 0.082 Uiso 1 1 calc R
H25C H -0.2528 0.8124 0.8098 0.082 Uiso 1 1 calc R
C26 C 0.000(6) 0.7412(14) 0.914(3) 0.056(5) Uani 1 1 d U
H26A H -0.0453 0.7117 0.8848 0.084 Uiso 1 1 calc R
H26B H -0.0820 0.7518 0.9565 0.084 Uiso 1 1 calc R
H26C H 0.1213 0.7365 0.9491 0.084 Uiso 1 1 calc R
C27 C -0.078(2) 1.0133(4) 1.1144(10) 0.036(4) Uani 1 1 d GU
C28 C -0.1153(19) 1.0519(4) 1.1700(10) 0.039(4) Uani 1 1 d GU
C29 C -0.158(2) 1.0440(4) 1.2604(10) 0.041(5) Uani 1 1 d GU
H29 H -0.1829 1.0698 1.2976 0.049 Uiso 1 1 calc R
C30 C -0.162(3) 0.9976(4) 1.2952(10) 0.046(5) Uani 1 1 d GU
H30 H -0.1907 0.9923 1.3557 0.056 Uiso 1 1 calc R
C31 C -0.125(2) 0.9591(4) 1.2396(9) 0.043(5) Uani 1 1 d GU
H31 H -0.1277 0.9280 1.2629 0.052 Uiso 1 1 calc R
C32 C -0.0822(17) 0.9669(4) 1.1492(9) 0.041(4) Uani 1 1 d GU
C33 C -0.106(3) 1.1036(4) 1.1259(11) 0.040(5) Uani 1 1 d GU
H33A H -0.1558 1.1026 1.0595 0.060 Uiso 1 1 calc R
H33B H 0.0202 1.1141 1.1337 0.060 Uiso 1 1 calc R
H33C H -0.1772 1.1254 1.1576 0.060 Uiso 1 1 calc R
C34 C -0.0306(19) 0.9251(4) 1.0940(9) 0.041(5) Uani 1 1 d GU
H34A H -0.0746 0.8962 1.1193 0.062 Uiso 1 1 calc R
H34B H 0.1015 0.9236 1.0985 0.062 Uiso 1 1 calc R
H34C H -0.0855 0.9285 1.0286 0.062 Uiso 1 1 calc R
C3 C 0.5400(18) 0.0048(4) 0.8104(12) 0.040(5) Uani 1 1 d GU
C35 C 0.542(2) -0.0295(4) 0.8726(13) 0.043(5) Uani 1 1 d GU
H35 H 0.5300 -0.0199 0.9337 0.052 Uiso 1 1 calc R
C36 C 0.561(2) -0.0782(4) 0.8596(13) 0.046(5) Uani 1 1 d GU
H36 H 0.5591 -0.1004 0.9081 0.055 Uiso 1 1 calc R
C37 C 0.584(2) -0.0916(4) 0.7658(13) 0.047(5) Uani 1 1 d GU
H37 H 0.5923 -0.1239 0.7513 0.056 Uiso 1 1 calc R
C38 C 0.593(2) -0.0579(4) 0.6954(13) 0.044(5) Uani 1 1 d GU
H38 H 0.6055 -0.0680 0.6346 0.053 Uiso 1 1 calc R
C39 C 0.582(2) -0.0050(4) 0.7161(13) 0.040(4) Uani 1 1 d GU
C50 C 0.445(6) 0.2898(13) 0.658(3) 0.050(5) Uani 1 1 d U
H50A H 0.3504 0.2899 0.6018 0.061 Uiso 1 1 calc R
H50B H 0.5610 0.2994 0.6389 0.061 Uiso 1 1 calc R
N3 N 0.5501(14) 0.0725(3) 0.6880(7) 0.041(4) Uani 1 1 d GU
C40 C 0.5838(17) 0.0279(3) 0.6510(8) 0.041(4) Uani 1 1 d GU
C41 C 0.622(2) 0.0242(4) 0.5588(8) 0.043(5) Uani 1 1 d GU
H41 H 0.6444 -0.0057 0.5340 0.051 Uiso 1 1 calc R
C42 C 0.6262(19) 0.0651(4) 0.5036(7) 0.045(5) Uani 1 1 d GU
H42 H 0.6517 0.0626 0.4419 0.054 Uiso 1 1 calc R
C43 C 0.5925(16) 0.1097(4) 0.5407(6) 0.045(5) Uani 1 1 d GU
H43 H 0.5954 0.1371 0.5038 0.054 Uiso 1 1 calc R
C44 C 0.5545(13) 0.1134(3) 0.6329(6) 0.042(4) Uani 1 1 d GU
C51 C 0.391(2) 0.3260(3) 0.7333(9) 0.052(4) Uani 1 1 d GU
H51 H 0.3735 0.3595 0.7133 0.062 Uiso 1 1 calc R
N4 N 0.4936(10) 0.1493(3) 0.7795(6) 0.042(4) Uani 1 1 d GU
C45 C 0.5135(11) 0.1542(3) 0.6842(6) 0.043(4) Uani 1 1 d GU
C46 C 0.5063(13) 0.2011(3) 0.6450(6) 0.046(5) Uani 1 1 d GU
H46 H 0.5304 0.2058 0.5836 0.055 Uiso 1 1 calc R
C47 C 0.4622(14) 0.2408(3) 0.6997(7) 0.045(4) Uani 1 1 d GU
C48 C 0.4365(13) 0.2333(3) 0.7904(7) 0.044(4) Uani 1 1 d GU
C49 C 0.4511(10) 0.1859(3) 0.8286(6) 0.040(4) Uani 1 1 d GU
H49 H 0.4295 0.1810 0.8904 0.048 Uiso 1 1 calc R
C52 C 0.2355(18) 0.3033(3) 0.7851(9) 0.051(5) Uani 1 1 d GU
H52A H 0.1750 0.3259 0.8218 0.061 Uiso 1 1 calc R
H52B H 0.1464 0.2837 0.7445 0.061 Uiso 1 1 calc R
C53 C 0.3943(16) 0.2749(3) 0.8436(7) 0.048(4) Uani 1 1 d GU
H53 H 0.3824 0.2691 0.9101 0.058 Uiso 1 1 calc R
C54 C 0.5288(19) 0.3163(3) 0.8254(8) 0.050(4) Uani 1 1 d GU
C55 C 0.7364(18) 0.3071(3) 0.8260(9) 0.050(5) Uani 1 1 d GU
H55A H 0.7531 0.2903 0.7692 0.075 Uiso 1 1 calc R
H55B H 0.7845 0.2881 0.8804 0.075 Uiso 1 1 calc R
H55C H 0.8009 0.3371 0.8287 0.075 Uiso 1 1 calc R
C56 C 0.520(2) 0.3601(3) 0.8953(10) 0.051(5) Uani 1 1 d GU
H56A H 0.6237 0.3587 0.9455 0.076 Uiso 1 1 calc R
H56B H 0.4072 0.3584 0.9218 0.076 Uiso 1 1 calc R
H56C H 0.5231 0.3895 0.8610 0.076 Uiso 1 1 calc R
C57 C 0.4116(16) 0.0878(4) 1.1150(6) 0.038(4) Uani 1 1 d GU
C58 C 0.3829(19) 0.0468(4) 1.1675(7) 0.037(4) Uani 1 1 d GU
C59 C 0.341(2) 0.0493(5) 1.2574(7) 0.040(5) Uani 1 1 d GU
H59 H 0.3217 0.0220 1.2922 0.048 Uiso 1 1 calc R
C60 C 0.327(2) 0.0976(5) 1.2951(7) 0.044(5) Uani 1 1 d GU
H60 H 0.2886 0.1018 1.3538 0.053 Uiso 1 1 calc R
C61 C 0.370(2) 0.1382(5) 1.2437(6) 0.043(5) Uani 1 1 d GU
H61 H 0.3742 0.1685 1.2711 0.051 Uiso 1 1 calc R
C62 C 0.4081(16) 0.1324(4) 1.1509(6) 0.043(4) Uani 1 1 d GU
C63 C 0.403(5) 0.0001(12) 1.132(3) 0.038(5) Uani 1 1 d U
H63A H 0.3525 -0.0228 1.1716 0.058 Uiso 1 1 calc R
H63B H 0.5312 -0.0066 1.1323 0.058 Uiso 1 1 calc R
H63C H 0.3372 -0.0021 1.0684 0.058 Uiso 1 1 calc R
C64 C 0.444(5) 0.1767(13) 1.090(3) 0.044(5) Uani 1 1 d U
H64A H 0.4944 0.1663 1.0355 0.066 Uiso 1 1 calc R
H64B H 0.5297 0.1978 1.1275 0.066 Uiso 1 1 calc R
H64C H 0.3295 0.1932 1.0703 0.066 Uiso 1 1 calc R
Cl1 Cl 0.1016(17) 0.8652(5) 0.4149(9) 0.066(3) Uani 1 1 d .
Cl2 Cl 0.5278(14) 0.2332(4) 0.4076(8) 0.053(2) Uani 1 1 d .
N5 N -0.042(3) 1.0177(11) 1.024(2) 0.032(4) Uani 1 1 d U
N6 N 0.446(3) 0.0813(12) 1.023(2) 0.035(4) Uani 1 1 d U
O1 O 0.086(5) 0.7535(11) 0.457(2) 0.069(9) Uani 1 1 d .
H1A H 0.0835 0.7580 0.3981 0.104 Uiso 1 1 d R
H1B H 0.1852 0.7393 0.4803 0.104 Uiso 1 1 d R
O2 O 0.491(5) 0.8433(14) 0.551(3) 0.084(11) Uani 1 1 d .
H2A H 0.5307 0.8173 0.5780 0.125 Uiso 1 1 d R
H2B H 0.4108 0.8370 0.5029 0.125 Uiso 1 1 d R
O3 O 0.728(5) 0.9104(11) 0.473(3) 0.076(10) Uani 1 1 d .
H3A H 0.7878 0.9148 0.4267 0.113 Uiso 1 1 d R
H3B H 0.6198 0.9217 0.4583 0.113 Uiso 1 1 d R
O4 O 0.147(5) 0.1918(15) 0.454(3) 0.087(12) Uani 1 1 d .
H4A H 0.0637 0.2125 0.4589 0.131 Uiso 1 1 d R
H4B H 0.2385 0.2054 0.4351 0.131 Uiso 1 1 d R
O5 O 0.828(5) 0.1545(11) 0.352(3) 0.081(10) Uani 1 1 d .
H5A H 0.8217 0.1359 0.3988 0.122 Uiso 1 1 d R
H5B H 0.7503 0.1456 0.3048 0.122 Uiso 1 1 d R
Pt1 Pt 0.03459(16) 1.02141(4) 0.82134(9) 0.0311(4) Uani 1 1 d .
Pt2 Pt 0.51003(16) 0.07640(3) 0.81788(9) 0.0311(4) Uani 1 1 d .

loop_
_atom_site_aniso_label
_atom_site_aniso_U_11
_atom_site_aniso_U_22
_atom_site_aniso_U_33
_atom_site_aniso_U_23
_atom_site_aniso_U_13
_atom_site_aniso_U_12
C1 0.028(9) 0.029(9) 0.049(10) 0.009(9) 0.000(9) 0.000(7)
C5 0.038(10) 0.030(9) 0.056(11) 0.005(9) -0.005(9) 0.000(8)
C6 0.039(10) 0.033(9) 0.062(11) 0.007(9) -0.005(9) -0.007(8)
C7 0.035(9) 0.033(9) 0.060(11) 0.010(9) 0.002(9) -0.009(8)
C8 0.033(9) 0.032(9) 0.054(10) 0.013(9) 0.003(9) -0.011(8)
C9 0.029(8) 0.035(8) 0.049(9) 0.010(8) 0.003(7) -0.008(7)
C2 0.028(10) 0.023(10) 0.034(11) -0.001(11) 0.000(9) -0.009(9)
C4 0.032(10) 0.025(10) 0.045(12) 0.003(12) 0.007(10) -0.002(10)
N1 0.031(8) 0.037(8) 0.048(9) 0.003(8) 0.010(7) -0.010(8)
C10 0.030(8) 0.037(8) 0.047(8) 0.006(8) 0.006(7) -0.010(7)
C11 0.039(9) 0.043(9) 0.048(10) 0.005(9) 0.006(8) -0.009(8)
C12 0.043(9) 0.049(10) 0.049(10) 0.002(9) 0.006(9) -0.008(9)
C13 0.039(9) 0.050(9) 0.046(10) -0.001(9) 0.009(8) -0.008(8)
C14 0.036(8) 0.043(8) 0.047(8) -0.001(8) 0.011(7) -0.008(7)
C20 0.056(9) 0.043(9) 0.058(10) -0.004(9) 0.015(9) 0.000(8)
N2 0.041(9) 0.042(8) 0.042(9) -0.010(8) 0.019(8) -0.004(8)
C15 0.040(8) 0.042(8) 0.044(8) -0.005(7) 0.016(7) -0.007(7)
C16 0.048(9) 0.042(9) 0.048(9) -0.009(8) 0.015(8) -0.006(8)
C17 0.051(8) 0.042(8) 0.054(9) -0.006(8) 0.014(8) -0.004(7)
C18 0.047(8) 0.042(8) 0.052(9) -0.007(7) 0.014(8) -0.002(7)
C19 0.045(9) 0.042(9) 0.048(10) -0.006(8) 0.015(8) 0.001(8)
C21 0.055(9) 0.044(8) 0.063(10) -0.004(8) 0.011(8) 0.001(8)
C22 0.053(10) 0.043(9) 0.061(10) -0.006(9) 0.010(9) 0.001(8)
C23 0.050(9) 0.041(8) 0.058(9) -0.006(8) 0.012(8) -0.002(7)
C24 0.054(9) 0.043(8) 0.066(10) -0.003(8) 0.009(8) -0.001(7)
C25 0.053(10) 0.044(9) 0.067(11) -0.003(9) 0.008(9) -0.002(8)
C26 0.056(10) 0.044(9) 0.068(11) -0.002(9) 0.008(9) -0.001(8)
C27 0.042(8) 0.033(8) 0.034(9) 0.001(8) 0.004(7) -0.001(7)
C28 0.048(9) 0.036(9) 0.032(10) -0.003(8) 0.002(8) 0.002(7)
C29 0.051(10) 0.038(9) 0.033(10) -0.003(9) 0.004(9) 0.002(8)
C30 0.055(10) 0.045(9) 0.037(11) -0.001(9) 0.000(9) 0.002(9)
C31 0.051(10) 0.039(9) 0.038(10) 0.003(9) 0.002(9) 0.003(8)
C32 0.047(9) 0.036(9) 0.038(9) 0.001(8) 0.004(8) 0.005(7)
C33 0.049(10) 0.036(9) 0.033(10) -0.002(9) 0.002(9) 0.002(8)
C34 0.048(10) 0.036(9) 0.039(10) 0.001(9) 0.004(9) 0.006(8)
C3 0.029(9) 0.037(9) 0.055(11) -0.005(9) 0.013(9) 0.002(8)
C35 0.036(9) 0.035(9) 0.059(11) -0.002(9) 0.011(9) 0.009(8)
C36 0.039(10) 0.036(10) 0.062(12) 0.002(10) 0.011(9) 0.003(8)
C37 0.042(10) 0.038(10) 0.061(11) 0.005(9) 0.012(9) -0.005(8)
C38 0.039(9) 0.039(9) 0.056(11) 0.002(9) 0.012(9) -0.002(8)
C39 0.032(8) 0.039(8) 0.052(9) -0.002(8) 0.015(8) -0.004(7)
C50 0.057(10) 0.043(9) 0.051(10) 0.011(9) 0.004(9) -0.001(8)
N3 0.033(8) 0.039(9) 0.049(9) 0.003(8) 0.006(8) -0.001(8)
C40 0.034(8) 0.042(8) 0.049(9) 0.002(8) 0.009(7) -0.002(7)
C41 0.034(9) 0.048(10) 0.049(10) 0.005(9) 0.013(8) -0.005(8)
C42 0.034(9) 0.052(10) 0.050(10) 0.007(9) 0.012(9) -0.010(8)
C43 0.036(9) 0.050(10) 0.050(10) 0.006(9) 0.009(8) -0.007(8)
C44 0.037(8) 0.041(8) 0.048(9) 0.003(8) 0.006(7) -0.005(7)
C51 0.056(9) 0.044(9) 0.055(9) 0.011(8) 0.006(8) 0.002(7)
N4 0.042(9) 0.042(9) 0.042(9) 0.005(8) 0.008(8) 0.002(8)
C45 0.042(8) 0.041(8) 0.044(8) 0.005(7) 0.006(7) -0.002(7)
C46 0.048(9) 0.044(9) 0.045(9) 0.008(8) 0.006(8) -0.003(8)
C47 0.048(8) 0.042(8) 0.045(9) 0.008(8) 0.008(8) -0.002(7)
C48 0.047(8) 0.042(8) 0.044(8) 0.008(7) 0.011(7) -0.002(7)
C49 0.040(9) 0.041(9) 0.041(9) 0.007(8) 0.014(8) 0.001(8)
C52 0.054(10) 0.043(9) 0.056(10) 0.010(9) 0.007(9) 0.002(8)
C53 0.052(9) 0.042(8) 0.050(9) 0.008(8) 0.010(8) 0.001(7)
C54 0.056(9) 0.041(8) 0.053(9) 0.008(8) 0.008(8) 0.002(7)
C55 0.056(10) 0.041(9) 0.053(10) 0.009(9) 0.007(9) 0.001(8)
C56 0.056(10) 0.041(9) 0.055(10) 0.007(9) 0.008(9) 0.003(8)
C57 0.041(8) 0.037(8) 0.037(9) -0.001(8) 0.012(7) 0.003(7)
C58 0.038(8) 0.042(9) 0.034(9) 0.000(8) 0.012(8) -0.002(7)
C59 0.042(9) 0.046(10) 0.034(10) -0.001(9) 0.013(8) 0.003(8)
C60 0.048(10) 0.047(10) 0.038(11) -0.001(9) 0.011(9) 0.004(9)
C61 0.049(10) 0.040(10) 0.039(10) -0.004(9) 0.009(9) 0.003(8)
C62 0.049(9) 0.038(9) 0.041(10) -0.003(8) 0.007(8) 0.003(7)
C63 0.039(9) 0.042(9) 0.035(10) 0.000(9) 0.011(8) -0.003(8)
C64 0.051(10) 0.038(10) 0.043(11) -0.002(9) 0.006(9) 0.005(8)
Cl1 0.069(7) 0.072(8) 0.057(7) 0.001(6) 0.008(6) 0.011(6)
Cl2 0.063(6) 0.051(6) 0.044(6) -0.001(5) 0.005(5) -0.006(4)
N5 0.035(9) 0.026(9) 0.034(9) 0.001(9) 0.001(8) -0.007(8)
N6 0.036(9) 0.030(9) 0.041(10) 0.000(10) 0.013(8) 0.003(8)
O1 0.10(3) 0.044(17) 0.06(2) 0.003(15) 0.000(19) 0.009(16)
O2 0.08(2) 0.09(3) 0.08(3) -0.02(2) 0.03(2) -0.01(2)
O3 0.09(2) 0.06(2) 0.08(2) -0.024(18) 0.026(19) -0.001(17)
O4 0.06(2) 0.12(3) 0.08(3) -0.03(2) 0.013(18) -0.04(2)
O5 0.10(3) 0.057(18) 0.09(3) -0.009(18) 0.02(2) 0.000(17)
Pt1 0.0315(7) 0.0296(8) 0.0314(9) 0.0008(6) 0.0024(6) -0.0020(5)
Pt2 0.0318(7) 0.0289(8) 0.0317(9) 0.0005(6) 0.0023(6) -0.0001(5)

loop_
_atom_type_symbol
_atom_type_description
_atom_type_scat_dispersion_real
_atom_type_scat_dispersion_imag
_atom_type_scat_source
C C 0.0033 0.0016 'International Tables Vol C Tables 4.2.6.8 and 6.1.1.4'
H H 0.0000 0.0000 'International Tables Vol C Tables 4.2.6.8 and 6.1.1.4'
N N 0.0061 0.0033 'International Tables Vol C Tables 4.2.6.8 and 6.1.1.4'
Cl Cl 0.1484 0.1585 'International Tables Vol C Tables 4.2.6.8 and 6.1.1.4'
Pt Pt -1.7033 8.3905 'International Tables Vol C Tables 4.2.6.8 and 6.1.1.4'
O O 0.0106 0.0060 'International Tables Vol C Tables 4.2.6.8 and 6.1.1.4'

loop_
_geom_angle_atom_site_label_1
_geom_angle_atom_site_label_2
_geom_angle_atom_site_label_3
_geom_angle
C5 C1 C9 120.0
C5 C1 Pt1 129.0(11)
C9 C1 Pt1 110.8(11)
C1 C5 C6 120.0
C1 C5 H5 120.0
C6 C5 H5 120.0
C7 C6 C5 120.0
C7 C6 H6 120.0
C5 C6 H6 120.0
C8 C7 C6 120.0
C8 C7 H7 120.0
C6 C7 H7 120.0
C7 C8 C9 120.0
C7 C8 H8 120.0
C9 C8 H8 120.0
C8 C9 C1 120.0
C8 C9 C10 121.1(15)
C1 C9 C10 118.9(15)
N5 C2 Pt1 178(3)
N6 C4 Pt2 177(3)
C10 N1 C14 120.0
C10 N1 Pt1 120.2(11)
C14 N1 Pt1 119.7(11)
N1 C10 C11 120.0
N1 C10 C9 108.5(15)
C11 C10 C9 131.5(15)
C12 C11 C10 120.0
C12 C11 H11 120.0
C10 C11 H11 120.0
C11 C12 C13 120.0
C11 C12 H12 120.0
C13 C12 H12 120.0
C14 C13 C12 120.0
C14 C13 H13 120.0
C12 C13 H13 120.0
C15 C14 C13 127(2)
C15 C14 N1 113(2)
C13 C14 N1 120.0
C21 C20 C17 108(3)
C21 C20 H20A 110.1
C17 C20 H20A 110.1
C21 C20 H20B 110.1
C17 C20 H20B 110.1
H20A C20 H20B 108.4
C19 N2 C15 121(3)
C19 N2 Pt1 128(2)
C15 N2 Pt1 111(2)
N2 C15 C14 117(3)
N2 C15 C16 117(3)
C14 C15 C16 126(3)
C17 C16 C15 120(3)
C17 C16 H16 120.0
C15 C16 H16 120.0
C18 C17 C16 119(3)
C18 C17 C20 121(4)
C16 C17 C20 119(3)
C19 C18 C17 121(4)
C19 C18 C23 124(4)
C17 C18 C23 115(3)
C18 C19 N2 121(4)
C18 C19 H19 119.3
N2 C19 H19 119.3
C20 C21 C22 112(3)
C20 C21 C24 113(3)
C22 C21 C24 84(3)
C20 C21 H21 114.5
C22 C21 H21 114.5
C24 C21 H21 114.5
C23 C22 C21 89(3)
C23 C22 H22A 113.9
C21 C22 H22A 113.9
C23 C22 H22B 113.9
C21 C22 H22B 113.9
H22A C22 H22B 111.1
C22 C23 C18 110(3)
C22 C23 C24 86(3)
C18 C23 C24 114(4)
C22 C23 H23 114.4
C18 C23 H23 114.4
C24 C23 H23 114.4
C26 C24 C21 116(3)
C26 C24 C25 116(3)
C21 C24 C25 114(4)
C26 C24 C23 110(4)
C21 C24 C23 82(3)
C25 C24 C23 115(3)
C24 C25 H25A 109.5
C24 C25 H25B 109.5
H25A C25 H25B 109.5
C24 C25 H25C 109.5
H25A C25 H25C 109.5
H25B C25 H25C 109.5
C24 C26 H26A 109.5
C24 C26 H26B 109.5
H26A C26 H26B 109.5
C24 C26 H26C 109.5
H26A C26 H26C 109.5
H26B C26 H26C 109.5
N5 C27 C28 123.8(14)
N5 C27 C32 116.1(14)
C28 C27 C32 120.0
C27 C28 C29 120.0
C27 C28 C33 117.1
C29 C28 C33 122.9
C28 C29 C30 120.0
C28 C29 H29 120.0
C30 C29 H29 120.0
C31 C30 C29 120.0
C31 C30 H30 120.0
C29 C30 H30 120.0
C30 C31 C32 120.0
C30 C31 H31 120.0
C32 C31 H31 120.0
C31 C32 C27 120.0
C31 C32 C34 118.5
C27 C32 C34 121.3
C28 C33 H33A 109.5
C28 C33 H33B 109.5
H33A C33 H33B 109.5
C28 C33 H33C 109.5
H33A C33 H33C 109.5
H33B C33 H33C 109.5
C32 C34 H34A 109.5
C32 C34 H34B 109.5
H34A C34 H34B 109.5
C32 C34 H34C 109.5
H34A C34 H34C 109.5
H34B C34 H34C 109.5
C35 C3 C39 120.6
C35 C3 Pt2 133.0(4)
C39 C3 Pt2 106.1(4)
C3 C35 C36 128.6
C3 C35 H35 115.7
C36 C35 H35 115.7
C35 C36 C37 114.4
C35 C36 H36 122.8
C37 C36 H36 122.8
C38 C37 C36 121.9
C38 C37 H37 119.1
C36 C37 H37 119.1
C37 C38 C39 120.9
C37 C38 H38 119.6
C39 C38 H38 119.6
C40 C39 C3 123.5(6)
C40 C39 C38 122.8(6)
C3 C39 C38 112.9
C47 C50 C51 109(3)
C47 C50 H50A 109.8
C51 C50 H50A 109.8
C47 C50 H50B 109.8
C51 C50 H50B 109.8
H50A C50 H50B 108.3
C40 N3 C44 120.0
C40 N3 Pt2 118.7(2)
C44 N3 Pt2 121.3(2)
C39 C40 C41 130.2(6)
C39 C40 N3 109.7(6)
C41 C40 N3 120.0
C40 C41 C42 120.0
C40 C41 H41 120.0
C42 C41 H41 120.0
C43 C42 C41 120.0
C43 C42 H42 120.0
C41 C42 H42 120.0
C44 C43 C42 120.0
C44 C43 H43 120.0
C42 C43 H43 120.0
C43 C44 N3 120.0
C43 C44 C45 129.9
N3 C44 C45 110.1
C54 C51 C50 105.5(16)
C54 C51 C52 87.4
C50 C51 C52 109.8(14)
C54 C51 H51 116.7
C50 C51 H51 116.7
C52 C51 H51 116.7
C49 N4 C45 121.1
C49 N4 Pt2 128.8(2)
C45 N4 Pt2 109.7(2)
N4 C45 C44 119.2
N4 C45 C46 118.1
C44 C45 C46 122.5
C47 C46 C45 120.0
C47 C46 H46 120.0
C45 C46 H46 120.0
C48 C47 C46 118.8
C48 C47 C50 120.6(17)
C46 C47 C50 120.6(17)
C47 C48 C49 119.6
C47 C48 C53 116.7
C49 C48 C53 123.6
N4 C49 C48 122.1
N4 C49 H49 118.9
C48 C49 H49 118.9
C53 C52 C51 85.6
C53 C52 H52A 114.4
C51 C52 H52A 114.4
C53 C52 H52B 114.4
C51 C52 H52B 114.4
H52A C52 H52B 111.5
C48 C53 C52 109.5
C48 C53 C54 108.3
C52 C53 C54 88.3
C48 C53 H53 115.8
C52 C53 H53 115.8
C54 C53 H53 115.8
C55 C54 C51 123.1
C55 C54 C53 121.4
C51 C54 C53 85.8
C55 C54 C56 105.3
C51 C54 C56 108.2
C53 C54 C56 112.1
C54 C55 H55A 109.5
C54 C55 H55B 109.5
H55A C55 H55B 109.5
C54 C55 H55C 109.5
H55A C55 H55C 109.5
H55B C55 H55C 109.5
C54 C56 H56A 109.5
C54 C56 H56B 109.5
H56A C56 H56B 109.5
C54 C56 H56C 109.5
H56A C56 H56C 109.5
H56B C56 H56C 109.5
C62 C57 N6 119.9(15)
C62 C57 C58 122.5
N6 C57 C58 117.5(15)
C59 C58 C57 122.4
C59 C58 C63 115.6(14)
C57 C58 C63 122.0(14)
C58 C59 C60 115.4
C58 C59 H59 122.3
C60 C59 H59 122.3
C61 C60 C59 121.0
C61 C60 H60 119.5
C59 C60 H60 119.5
C62 C61 C60 119.4
C62 C61 H61 120.3
C60 C61 H61 120.3
C57 C62 C61 118.9
C57 C62 C64 120.6(14)
C61 C62 C64 120.6(14)
C58 C63 H63A 109.5
C58 C63 H63B 109.5
H63A C63 H63B 109.5
C58 C63 H63C 109.5
H63A C63 H63C 109.5
H63B C63 H63C 109.5
C62 C64 H64A 109.5
C62 C64 H64B 109.5
H64A C64 H64B 109.5
C62 C64 H64C 109.5
H64A C64 H64C 109.5
H64B C64 H64C 109.5
C2 N5 C27 177(4)
C4 N6 C57 175(3)
H1A O1 H1B 109.5
H2A O2 H2B 109.5
H3A O3 H3B 109.5
H4A O4 H4B 109.5
H5A O5 H5B 109.5
C2 Pt1 N1 177.6(12)
C2 Pt1 C1 97.7(13)
N1 Pt1 C1 81.5(9)
C2 Pt1 N2 102.1(15)
N1 Pt1 N2 78.7(10)
C1 Pt1 N2 160.1(10)
C4 Pt2 N3 178.2(13)
C4 Pt2 C3 96.6(14)
N3 Pt2 C3 81.9(5)
C4 Pt2 N4 102.1(14)
N3 Pt2 N4 79.4(3)
C3 Pt2 N4 161.2(5)

loop_
_geom_bond_atom_site_label_1
_geom_bond_atom_site_label_2
_geom_bond_distance
C1 C5 1.3900
C1 C9 1.3900
C1 Pt1 2.018(15)
C5 C6 1.3900
C5 H5 0.9300
C6 C7 1.3900
C6 H6 0.9300
C7 C8 1.3900
C7 H7 0.9300
C8 C9 1.3900
C8 H8 0.9300
C9 C10 1.45(2)
C2 N5 1.16(4)
C2 Pt1 1.87(3)
C4 N6 1.19(4)
C4 Pt2 1.86(3)
N1 C10 1.3900
N1 C14 1.3900
N1 Pt1 1.915(15)
C10 C11 1.3900
C11 C12 1.3900
C11 H11 0.9300
C12 C13 1.3900
C12 H12 0.9300
C13 C14 1.3900
C13 H13 0.9300
C14 C15 1.38(4)
C20 C21 1.49(6)
C20 C17 1.54(5)
C20 H20A 0.9700
C20 H20B 0.9700
N2 C19 1.37(5)
N2 C15 1.37(5)
N2 Pt1 2.12(3)
C15 C16 1.40(5)
C16 C17 1.40(5)
C16 H16 0.9300
C17 C18 1.34(5)
C18 C19 1.31(5)
C18 C23 1.45(5)
C19 H19 0.9300
C21 C22 1.55(6)
C21 C24 1.57(5)
C21 H21 0.9800
C22 C23 1.45(5)
C22 H22A 0.9700
C22 H22B 0.9700
C23 C24 1.62(6)
C23 H23 0.9800
C24 C26 1.50(6)
C24 C25 1.58(6)
C25 H25A 0.9600
C25 H25B 0.9600
C25 H25C 0.9600
C26 H26A 0.9600
C26 H26B 0.9600
C26 H26C 0.9600
C27 N5 1.36(3)
C27 C28 1.3900
C27 C32 1.3900
C28 C29 1.3900
C28 C33 1.5794
C29 C30 1.3900
C29 H29 0.9300
C30 C31 1.3900
C30 H30 0.9300
C31 C32 1.3900
C31 H31 0.9300
C32 C34 1.4901
C33 H33A 0.9600
C33 H33B 0.9600
C33 H33C 0.9600
C34 H34A 0.9600
C34 H34B 0.9600
C34 H34C 0.9600
C3 C35 1.3035
C3 C39 1.4517
C3 Pt2 2.016(10)
C35 C36 1.3814
C35 H35 0.9300
C36 C37 1.4237
C36 H36 0.9300
C37 C38 1.3849
C37 H37 0.9300
C38 C39 1.5105
C38 H38 0.9300
C39 C40 1.307(19)
C50 C47 1.49(4)
C50 C51 1.57(4)
C50 H50A 0.9700
C50 H50B 0.9700
N3 C40 1.3900
N3 C44 1.3900
N3 Pt2 1.923(9)
C40 C41 1.3900
C41 C42 1.3900
C41 H41 0.9300
C42 C43 1.3900
C42 H42 0.9300
C43 C44 1.3900
C43 H43 0.9300
C44 C45 1.4120
C51 C54 1.5514
C51 C52 1.5815
C51 H51 0.9800
N4 C49 1.3031
N4 C45 1.3954
N4 Pt2 2.106(8)
C45 C46 1.4206
C46 C47 1.4205
C46 H46 0.9300
C47 C48 1.3532
C48 C49 1.4277
C48 C53 1.4461
C49 H49 0.9300
C52 C53 1.5402
C52 H52A 0.9700
C52 H52B 0.9700
C53 C54 1.5663
C53 H53 0.9800
C54 C55 1.5402
C54 C56 1.5851
C55 H55A 0.9600
C55 H55B 0.9600
C55 H55C 0.9600
C56 H56A 0.9600
C56 H56B 0.9600
C56 H56C 0.9600
C57 C62 1.3473
C57 N6 1.38(3)
C57 C58 1.4021
C58 C59 1.3667
C58 C63 1.42(4)
C59 C60 1.4630
C59 H59 0.9300
C60 C61 1.4134
C60 H60 0.9300
C61 C62 1.4027
C61 H61 0.9300
C62 C64 1.55(4)
C63 H63A 0.9600
C63 H63B 0.9600
C63 H63C 0.9600
C64 H64A 0.9600
C64 H64B 0.9600
C64 H64C 0.9600
O1 H1A 0.8501
O1 H1B 0.8499
O2 H2A 0.8498
O2 H2B 0.8501
O3 H3A 0.8499
O3 H3B 0.8500
O4 H4A 0.8501
O4 H4B 0.8501
O5 H5A 0.8499
O5 H5B 0.8500

loop_
_geom_torsion_atom_site_label_1
_geom_torsion_atom_site_label_2
_geom_torsion_atom_site_label_3
_geom_torsion_atom_site_label_4
_geom_torsion
C9 C1 C5 C6 0.0
Pt1 C1 C5 C6 -174.7(18)
C1 C5 C6 C7 0.0
C5 C6 C7 C8 0.0
C6 C7 C8 C9 0.0
C7 C8 C9 C1 0.0
C7 C8 C9 C10 178(2)
C5 C1 C9 C8 0.0
Pt1 C1 C9 C8 175.6(14)
C5 C1 C9 C10 -178(2)
Pt1 C1 C9 C10 -2.8(18)
C14 N1 C10 C11 0.0
Pt1 N1 C10 C11 178.0(14)
C14 N1 C10 C9 179.7(19)
Pt1 N1 C10 C9 -2.4(17)
C8 C9 C10 N1 -175.0(13)
C1 C9 C10 N1 3(2)
C8 C9 C10 C11 5(3)
C1 C9 C10 C11 -177.0(13)
N1 C10 C11 C12 0.0
C9 C10 C11 C12 -180(2)
C10 C11 C12 C13 0.0
C11 C12 C13 C14 0.0
C12 C13 C14 C15 -177(3)
C12 C13 C14 N1 0.0
C10 N1 C14 C15 178(2)
Pt1 N1 C14 C15 0(2)
C10 N1 C14 C13 0.0
Pt1 N1 C14 C13 -178.0(14)
C19 N2 C15 C14 -179(3)
Pt1 N2 C15 C14 -2(4)
C19 N2 C15 C16 5(5)
Pt1 N2 C15 C16 -177(3)
C13 C14 C15 N2 179(2)
N1 C14 C15 N2 2(4)
C13 C14 C15 C16 -6(5)
N1 C14 C15 C16 176(3)
N2 C15 C16 C17 -6(5)
C14 C15 C16 C17 180(3)
C15 C16 C17 C18 -1(6)
C15 C16 C17 C20 -175(4)
C21 C20 C17 C18 -2(5)
C21 C20 C17 C16 173(4)
C16 C17 C18 C19 8(6)
C20 C17 C18 C19 -177(4)
C16 C17 C18 C23 -175(3)
C20 C17 C18 C23 -1(6)
C17 C18 C19 N2 -9(6)
C23 C18 C19 N2 175(4)
C15 N2 C19 C18 2(6)
Pt1 N2 C19 C18 -175(3)
C17 C20 C21 C22 -41(4)
C17 C20 C21 C24 52(4)
C20 C21 C22 C23 79(4)
C24 C21 C22 C23 -34(3)
C21 C22 C23 C18 -81(4)
C21 C22 C23 C24 33(3)
C19 C18 C23 C22 -134(4)
C17 C18 C23 C22 50(5)
C19 C18 C23 C24 131(4)
C17 C18 C23 C24 -45(5)
C20 C21 C24 C26 170(4)
C22 C21 C24 C26 -79(4)
C20 C21 C24 C25 32(5)
C22 C21 C24 C25 144(4)
C20 C21 C24 C23 -81(4)
C22 C21 C24 C23 30(3)
C22 C23 C24 C26 82(4)
C18 C23 C24 C26 -167(3)
C22 C23 C24 C21 -33(3)
C18 C23 C24 C21 78(4)
C22 C23 C24 C25 -145(4)
C18 C23 C24 C25 -35(5)
N5 C27 C28 C29 177.2(18)
C32 C27 C28 C29 0.0
N5 C27 C28 C33 -3.1(18)
C32 C27 C28 C33 179.6
C27 C28 C29 C30 0.0
C33 C28 C29 C30 -179.6
C28 C29 C30 C31 0.0
C29 C30 C31 C32 0.0
C30 C31 C32 C27 0.0
C30 C31 C32 C34 176.1
N5 C27 C32 C31 -177.4(17)
C28 C27 C32 C31 0.0
N5 C27 C32 C34 6.6(17)
C28 C27 C32 C34 -176.0
C39 C3 C35 C36 -8.1
Pt2 C3 C35 C36 178.8(5)
C3 C35 C36 C37 1.2
C35 C36 C37 C38 2.3
C36 C37 C38 C39 1.0
C35 C3 C39 C40 -179.4(14)
Pt2 C3 C39 C40 -4.7(13)
C35 C3 C39 C38 10.4
Pt2 C3 C39 C38 -174.9(4)
C37 C38 C39 C40 -177.5(14)
C37 C38 C39 C3 -7.1
C3 C39 C40 C41 179.7(5)
C38 C39 C40 C41 -10.9(13)
C3 C39 C40 N3 3.5(14)
C38 C39 C40 N3 172.8(2)
C44 N3 C40 C39 176.7(10)
Pt2 N3 C40 C39 -0.3(9)
C44 N3 C40 C41 0.0
Pt2 N3 C40 C41 -177.0(3)
C39 C40 C41 C42 -176.0(12)
N3 C40 C41 C42 0.0
C40 C41 C42 C43 0.0
C41 C42 C43 C44 0.0
C42 C43 C44 N3 0.0
C42 C43 C44 C45 -178.8
C40 N3 C44 C43 0.0
Pt2 N3 C44 C43 176.9(3)
C40 N3 C44 C45 179.0
Pt2 N3 C44 C45 -4.0(3)
C47 C50 C51 C54 49(3)
C47 C50 C51 C52 -43(3)
C49 N4 C45 C44 -178.2
Pt2 N4 C45 C44 -5.0(3)
C49 N4 C45 C46 6.8
Pt2 N4 C45 C46 -180.0(3)
C43 C44 C45 N4 -175.2
N3 C44 C45 N4 5.9
C43 C44 C45 C46 -0.4
N3 C44 C45 C46 -179.3
N4 C45 C46 C47 -5.9
C44 C45 C46 C47 179.3
C45 C46 C47 C48 3.1
C45 C46 C47 C50 -177(2)
C51 C50 C47 C48 -1(3)
C51 C50 C47 C46 178.6(13)
C46 C47 C48 C49 -1.0
C50 C47 C48 C49 179.0(19)
C46 C47 C48 C53 179.2
C50 C47 C48 C53 -0.8(19)
C45 N4 C49 C48 -4.9
Pt2 N4 C49 C48 -176.7(3)
C47 C48 C49 N4 1.9
C53 C48 C49 N4 -178.4
C54 C51 C52 C53 -26.8
C50 C51 C52 C53 78.7(17)
C47 C48 C53 C52 49.9
C49 C48 C53 C52 -129.9
C47 C48 C53 C54 -45.0
C49 C48 C53 C54 135.2
C51 C52 C53 C48 -82.4
C51 C52 C53 C54 26.5
C50 C51 C54 C55 41.6(15)
C52 C51 C54 C55 151.4
C50 C51 C54 C53 -83.5(15)
C52 C51 C54 C53 26.3
C50 C51 C54 C56 164.7(15)
C52 C51 C54 C56 -85.5
C48 C53 C54 C55 -43.6
C52 C53 C54 C55 -153.6
C48 C53 C54 C51 83.0
C52 C53 C54 C51 -27.1
C48 C53 C54 C56 -169.1
C52 C53 C54 C56 80.9
C62 C57 C58 C59 3.2
N6 C57 C58 C59 -177.3(13)
C62 C57 C58 C63 -174.4(19)
N6 C57 C58 C63 5(2)
C57 C58 C59 C60 0.1
C63 C58 C59 C60 177.9(18)
C58 C59 C60 C61 -5.1
C59 C60 C61 C62 7.0
N6 C57 C62 C61 179.1(13)
C58 C57 C62 C61 -1.4
N6 C57 C62 C64 0(2)
C58 C57 C62 C64 179.0(17)
C60 C61 C62 C57 -3.6
C60 C61 C62 C64 176.0(17)
Pt1 C2 N5 C27 114(100)
C28 C27 N5 C2 174(47)
C32 C27 N5 C2 -9(49)
Pt2 C4 N6 C57 81(71)
C62 C57 N6 C4 -42(43)
C58 C57 N6 C4 138(42)
N5 C2 Pt1 N1 2(100)
N5 C2 Pt1 C1 73(100)
N5 C2 Pt1 N2 -107(100)
C10 N1 Pt1 C2 71(35)
C14 N1 Pt1 C2 -111(35)
C10 N1 Pt1 C1 0.8(12)
C14 N1 Pt1 C1 178.8(13)
C10 N1 Pt1 N2 -178.4(14)
C14 N1 Pt1 N2 -0.5(13)
C5 C1 Pt1 C2 -1.6(17)
C9 C1 Pt1 C2 -176.6(13)
C5 C1 Pt1 N1 176.2(15)
C9 C1 Pt1 N1 1.1(11)
C5 C1 Pt1 N2 178(3)
C9 C1 Pt1 N2 3(3)
C19 N2 Pt1 C2 -4(3)
C15 N2 Pt1 C2 179(2)
C19 N2 Pt1 N1 178(3)
C15 N2 Pt1 N1 1(2)
C19 N2 Pt1 C1 176(3)
C15 N2 Pt1 C1 -1(5)
N6 C4 Pt2 N3 168(38)
N6 C4 Pt2 C3 133(65)
N6 C4 Pt2 N4 -47(65)
C40 N3 Pt2 C4 -37(36)
C44 N3 Pt2 C4 146(36)
C40 N3 Pt2 C3 -1.8(4)
C44 N3 Pt2 C3 -178.7(5)
C40 N3 Pt2 N4 178.16(5)
C44 N3 Pt2 N4 1.2(4)
C35 C3 Pt2 C4 -4.3(12)
C39 C3 Pt2 C4 -178.1(11)
C35 C3 Pt2 N3 176.8(7)
C39 C3 Pt2 N3 3.0(6)
C35 C3 Pt2 N4 176.6(12)
C39 C3 Pt2 N4 2.8(15)
C49 N4 Pt2 C4 -4.4(10)
C45 N4 Pt2 C4 -176.9(10)
C49 N4 Pt2 N3 174.5
C45 N4 Pt2 N3 2.0(3)
C49 N4 Pt2 C3 174.7(13)
C45 N4 Pt2 C3 2.2(14)
